data_4516089
loop_
_publ_author_name
'Kumar, Navnita'
'Khullar, Sadhika'
'Mandal, Sanjay K.'

_publ_section_title
;
 Encapsulation of a Water Octamer Chain in a Chiral 2D Sheetlike
 Supramolecular Coordination Network Composed of Dinickel-Dicarboxylate
 Subunits.
;
_journal_issue 9
_journal_name_full 'ACS omega'
_journal_page_first 11062
_journal_page_last 11070
_journal_paper_doi 10.1021/acsomega.8b01355
_journal_volume 3
_journal_year 2018
_chemical_absolute_configuration rmad
_chemical_formula_moiety 'C32 H40 N6 Ni2 O12, 8(H2 O)'
_chemical_formula_sum 'C32 H56 N6 Ni2 O20'
_chemical_formula_weight 962.25
_chemical_name_common '[Ni2(Hhissal)2(adi)(H2O)2].8H2O'
_space_group_crystal_system monoclinic
_space_group_IT_number 5
_space_group_name_Hall 'C 2y'
_space_group_name_H-M_alt 'C 1 2 1'
_atom_sites_solution_hydrogens geom
_atom_sites_solution_primary direct
_atom_sites_solution_secondary difmap
_cell_angle_alpha 90
_cell_angle_beta 100.701(2)
_cell_angle_gamma 90
_cell_formula_units_Z 2
_cell_length_a 20.1803(8)
_cell_length_b 6.2496(3)
_cell_length_c 17.1447(8)
_cell_measurement_reflns_used 3126
_cell_measurement_temperature 296.(2)
_cell_measurement_theta_max 24.6851
_cell_measurement_theta_min 2.4179
_cell_volume 2124.67(17)
_computing_cell_refinement 'SAINT V8.30C (Bruker AXS Inc., 2013)'
_computing_data_collection 'APEX2 V2011.4-1 (Bruker AXS)'
_computing_data_reduction 'SAINT V8.30C (Bruker AXS Inc., 2013)'
_computing_molecular_graphics 'SHELXTL (Bruker AXS)'
_computing_publication_material 'SHELXTL (Bruker AXS)'
_computing_structure_refinement 'SHELXL-2013 (Sheldrick, 2013)'
_computing_structure_solution 'SHELXS-97 (Sheldrick, 2008)'
_diffrn_ambient_temperature 296.(2)
_diffrn_detector_area_resol_mean 8.3333
_diffrn_measured_fraction_theta_full 0.997
_diffrn_measured_fraction_theta_max 0.997
_diffrn_measurement_device_type 'Bruker Kappa APEX II'
_diffrn_measurement_method 'phi and Omega scans'
_diffrn_radiation_monochromator graphite
_diffrn_radiation_type 'Mo K\a'
_diffrn_radiation_wavelength 0.71073
_diffrn_reflns_av_R_equivalents 0.0311
_diffrn_reflns_av_sigmaI/netI 0.0494
_diffrn_reflns_limit_h_max 24
_diffrn_reflns_limit_h_min -23
_diffrn_reflns_limit_k_max 5
_diffrn_reflns_limit_k_min -7
_diffrn_reflns_limit_l_max 20
_diffrn_reflns_limit_l_min -13
_diffrn_reflns_number 7998
_diffrn_reflns_theta_full 25.06
_diffrn_reflns_theta_max 25.06
_diffrn_reflns_theta_min 1.21
_diffrn_source 'sealed tube'
_diffrn_source_type 'fine focus'
_exptl_absorpt_coefficient_mu 0.971
_exptl_absorpt_correction_T_max 0.7452
_exptl_absorpt_correction_T_min 0.6117
_exptl_absorpt_correction_type multi-scan
_exptl_absorpt_process_details 'SADABS V2008/1 (Bruker AXS)'
_exptl_crystal_colour 'clear blue'
_exptl_crystal_density_diffrn 1.504
_exptl_crystal_density_method 'not measured'
_exptl_crystal_description block
_exptl_crystal_F_000 1012
_exptl_crystal_size_max 0.20
_exptl_crystal_size_mid 0.18
_exptl_crystal_size_min 0.15
_refine_diff_density_max 0.689
_refine_diff_density_min -0.407
_refine_ls_abs_structure_details 'Flack H D (1983), Acta Cryst. A39, 876-881'
_refine_ls_abs_structure_Flack 0.02(2)
_refine_ls_extinction_method none
_refine_ls_goodness_of_fit_ref 1.029
_refine_ls_hydrogen_treatment mixed
_refine_ls_matrix_type full
_refine_ls_number_parameters 284
_refine_ls_number_reflns 3141
_refine_ls_number_restraints 19
_refine_ls_restrained_S_all 1.027
_refine_ls_R_factor_all 0.0510
_refine_ls_R_factor_gt 0.0431
_refine_ls_shift/su_max 0.001
_refine_ls_shift/su_mean 0.000
_refine_ls_structure_factor_coef Fsqd
_refine_ls_weighting_details 'calc w=1/[\s^2^(Fo^2^)+(0.0951P)^2^+0.0000P] where P=(Fo^2^+2Fc^2^)/3'
_refine_ls_weighting_scheme calc
_refine_ls_wR_factor_gt 0.1181
_refine_ls_wR_factor_ref 0.1306
_reflns_number_gt 2819
_reflns_number_total 3141
_reflns_threshold_expression >2sigma(I)
_cod_data_source_file ao8b01355_si_002.cif
_cod_data_source_block 1
_cod_original_sg_symbol_H-M 'C 2'
_cod_database_code 4516089

loop_
_space_group_symop_operation_xyz
'x, y, z'
'-x, y, -z'
'x+1/2, y+1/2, z'
'-x+1/2, y+1/2, -z'

loop_
_atom_site_type_symbol
_atom_site_label
_atom_site_fract_x
_atom_site_fract_y
_atom_site_fract_z
_atom_site_U_iso_or_equiv
_atom_site_adp_type
_atom_site_calc_flag
_atom_site_refinement_flags
_atom_site_occupancy
Ni Ni1 0.25596(3) 0.74638(11) 0.80446(3) 0.02080(19) Uani d D 1
O O1 0.22051(17) 1.0609(6) 0.8026(2) 0.0232(8) Uani d . 1
O O2 0.12404(17) 1.2429(8) 0.7808(2) 0.0371(8) Uani d . 1
O O3 0.29122(18) 0.8085(6) 0.69700(19) 0.0273(9) Uani d D 1
O O4 0.34998(17) 0.8175(6) 0.8680(2) 0.0276(9) Uani d . 1
O O5 0.40733(19) 0.9210(7) 0.7753(2) 0.0339(9) Uani d . 1
O O6 0.2908(2) 0.4383(6) 0.8009(3) 0.0361(10) Uani d D 1
O O7 0.4180(2) 0.3725(9) 0.7778(3) 0.0516(12) Uiso d D 1
O O8 0.5035(3) 0.8420(12) 0.6860(4) 0.0823(19) Uiso d D 1
O O9 0.4339(5) 0.4928(17) 0.6332(5) 0.128(3) Uiso d D 1
O O10 0.4674(5) 0.1231(16) 0.5628(5) 0.125(3) Uiso d D 1
N N1 0.1608(2) 0.6963(6) 0.7402(2) 0.0232(11) Uani d . 1
H H1 0.1466 0.566 0.7544 0.028 Uiso calc R 1
N N2 0.2121(2) 0.6685(8) 1.0312(3) 0.0323(11) Uani d . 1
H H2 0.224 0.6458 1.0813 0.039 Uiso calc R 1
N N3 0.2180(2) 0.7034(7) 0.9055(2) 0.0244(11) Uani d . 1
C C1 0.1562(3) 1.0726(9) 0.7841(3) 0.0251(12) Uani d . 1
C C2 0.1183(2) 0.8599(8) 0.7688(3) 0.0227(11) Uani d . 1
H H2A 0.0782 0.8829 0.7276 0.027 Uiso calc R 1
C C3 0.1561(3) 0.6956(9) 0.6516(3) 0.0334(15) Uani d . 1
H H3B 0.1092 0.6814 0.6262 0.04 Uiso calc R 1
H H3A 0.1802 0.5723 0.6368 0.04 Uiso calc R 1
C C4 0.1848(3) 0.8956(10) 0.6214(3) 0.0303(13) Uani d . 1
C C5 0.1436(3) 1.0326(11) 0.5681(3) 0.0395(15) Uani d . 1
H H5 0.0976 1.0054 0.5533 0.047 Uiso calc R 1
C C6 0.1724(3) 1.2101(12) 0.5378(3) 0.0430(18) Uani d . 1
H H6 0.1452 1.2999 0.5021 0.052 Uiso calc R 1
C C7 0.2399(3) 1.2550(13) 0.5595(3) 0.0383(13) Uani d . 1
H H7 0.2584 1.3739 0.5389 0.046 Uiso calc R 1
C C8 0.2801(3) 1.1191(10) 0.6129(3) 0.0356(14) Uani d . 1
H H8 0.3259 1.1481 0.6282 0.043 Uiso calc R 1
C C9 0.2531(3) 0.9439(10) 0.6429(3) 0.0297(13) Uani d D 1
C C10 0.0954(3) 0.7810(10) 0.8437(3) 0.0306(14) Uani d . 1
H H10B 0.0694 0.6511 0.8309 0.037 Uiso calc R 1
H H10A 0.0656 0.8875 0.8596 0.037 Uiso calc R 1
C C11 0.1518(2) 0.7349(12) 0.9145(3) 0.0255(10) Uani d . 1
C C12 0.1485(3) 0.7158(11) 0.9919(3) 0.0331(13) Uani d . 1
H H12 0.1103 0.7317 1.0144 0.04 Uiso calc R 1
C C13 0.2524(3) 0.6638(9) 0.9777(3) 0.0299(13) Uani d . 1
H H13 0.2985 0.6364 0.9895 0.036 Uiso calc R 1
C C14 0.4033(3) 0.8596(8) 0.8453(3) 0.0252(12) Uani d . 1
C C15 0.4686(3) 0.8468(11) 0.9061(3) 0.0354(14) Uani d . 1
H H15A 0.5057 0.821 0.8785 0.042 Uiso calc R 1
H H15B 0.4765 0.9835 0.933 0.042 Uiso calc R 1
C C16 0.4682(3) 0.6738(10) 0.9671(3) 0.0343(14) Uani d . 1
H H16A 0.4644 0.5359 0.9407 0.041 Uiso calc R 1
H H16B 0.4288 0.6921 0.9914 0.041 Uiso calc R 1
H H3 0.303(3) 0.704(6) 0.6707(16) 0.051 Uiso d D 1
H H10D 0.5031(19) 0.054(8) 0.586(3) 0.051 Uiso d D 1
H H10C 0.440(2) 0.038(7) 0.533(3) 0.051 Uiso d D 1
H H6B 0.276(3) 0.359(6) 0.835(2) 0.051 Uiso d D 1
H H6A 0.280(3) 0.387(6) 0.7541(10) 0.051 Uiso d D 1
H H7B 0.445(3) 0.448(9) 0.812(2) 0.051 Uiso d D 1
H H7A 0.415(3) 0.426(9) 0.7313(14) 0.051 Uiso d D 1
H H8B 0.539(2) 0.881(9) 0.720(3) 0.051 Uiso d D 1
H H8A 0.493(3) 0.711(4) 0.694(3) 0.051 Uiso d D 1
H H9B 0.455(2) 0.452(11) 0.597(2) 0.051 Uiso d D 1
H H9A 0.3929(13) 0.527(11) 0.613(3) 0.051 Uiso d D 1

loop_
_atom_site_aniso_label
_atom_site_aniso_U_11
_atom_site_aniso_U_22
_atom_site_aniso_U_33
_atom_site_aniso_U_12
_atom_site_aniso_U_13
_atom_site_aniso_U_23
Ni1 0.0200(3) 0.0176(3) 0.0248(3) 0.0001(3) 0.0042(2) 0.0001(3)
O1 0.0206(19) 0.0180(19) 0.0300(18) -0.0041(16) 0.0024(14) 0.0004(15)
O2 0.0326(19) 0.0203(18) 0.058(2) 0.004(2) 0.0078(15) 0.004(3)
O3 0.030(2) 0.029(2) 0.0248(17) 0.0003(16) 0.0081(15) -0.0026(15)
O4 0.0208(19) 0.033(2) 0.0289(17) -0.0024(16) 0.0048(14) -0.0034(16)
O5 0.026(2) 0.039(2) 0.038(2) -0.0006(19) 0.0079(17) 0.0066(19)
O6 0.037(3) 0.021(2) 0.053(2) -0.0010(19) 0.017(2) 0.0004(19)
N1 0.027(2) 0.013(3) 0.028(2) -0.0051(17) -0.0005(16) 0.0003(17)
N2 0.044(3) 0.026(3) 0.029(2) 0.002(2) 0.012(2) 0.0041(19)
N3 0.027(2) 0.018(3) 0.029(2) 0.0018(19) 0.0067(16) 0.0052(18)
C1 0.027(3) 0.021(3) 0.027(3) -0.001(2) 0.003(2) 0.005(2)
C2 0.015(3) 0.023(3) 0.030(3) 0.004(2) 0.004(2) 0.004(2)
C3 0.032(3) 0.031(4) 0.033(3) -0.007(2) -0.004(2) -0.004(2)
C4 0.036(3) 0.033(3) 0.020(2) -0.004(3) 0.000(2) -0.001(2)
C5 0.040(3) 0.040(4) 0.033(3) 0.006(3) -0.005(3) 0.003(3)
C6 0.063(4) 0.034(5) 0.030(3) 0.011(3) 0.004(2) 0.004(3)
C7 0.055(4) 0.029(3) 0.033(3) -0.006(4) 0.011(2) 0.001(3)
C8 0.040(3) 0.036(4) 0.033(3) -0.005(3) 0.011(3) -0.002(3)
C9 0.037(3) 0.031(3) 0.020(2) 0.000(3) 0.003(2) -0.002(2)
C10 0.025(3) 0.030(4) 0.038(3) 0.003(2) 0.008(2) 0.003(2)
C11 0.023(2) 0.016(2) 0.039(2) -0.005(3) 0.0097(18) 0.000(3)
C12 0.036(3) 0.030(4) 0.037(3) 0.002(3) 0.015(2) 0.006(3)
C13 0.034(3) 0.020(3) 0.036(3) 0.003(2) 0.007(2) 0.003(2)
C14 0.024(3) 0.019(3) 0.033(3) -0.002(2) 0.007(2) -0.004(2)
C15 0.019(3) 0.047(4) 0.038(3) -0.008(3) 0.003(2) -0.001(3)
C16 0.027(3) 0.037(4) 0.036(3) -0.004(2) -0.001(2) 0.000(2)

loop_
_atom_type_symbol
_atom_type_description
_atom_type_scat_dispersion_real
_atom_type_scat_dispersion_imag
_atom_type_scat_source
C C 0.0033 0.0016 'International Tables Vol C Tables 4.2.6.8 and 6.1.1.4'
H H 0.0000 0.0000 'International Tables Vol C Tables 4.2.6.8 and 6.1.1.4'
N N 0.0061 0.0033 'International Tables Vol C Tables 4.2.6.8 and 6.1.1.4'
O O 0.0106 0.0060 'International Tables Vol C Tables 4.2.6.8 and 6.1.1.4'
Ni Ni 0.3393 1.1124 'International Tables Vol C Tables 4.2.6.8 and 6.1.1.4'

loop_
_geom_angle_atom_site_label_1
_geom_angle_atom_site_label_2
_geom_angle_atom_site_label_3
_geom_angle_site_symmetry_1
_geom_angle_site_symmetry_3
_geom_angle
N3 Ni1 N1 . . 88.51(16)
N3 Ni1 O4 . . 91.92(15)
N1 Ni1 O4 . . 176.27(16)
N3 Ni1 O6 . . 94.95(17)
N1 Ni1 O6 . . 97.61(16)
O4 Ni1 O6 . . 86.04(16)
N3 Ni1 O1 . . 87.41(16)
N1 Ni1 O1 . . 81.48(14)
O4 Ni1 O1 . . 94.84(14)
O6 Ni1 O1 . . 177.45(16)
N3 Ni1 O3 . . 176.25(17)
N1 Ni1 O3 . . 89.63(15)
O4 Ni1 O3 . . 89.73(14)
O6 Ni1 O3 . . 88.53(16)
O1 Ni1 O3 . . 89.09(14)
C1 O1 Ni1 . . 112.7(3)
C9 O3 Ni1 . . 117.3(3)
C9 O3 H3 . . 107.(2)
Ni1 O3 H3 . . 120.(4)
C14 O4 Ni1 . . 130.6(3)
Ni1 O6 H6B . . 111.(3)
Ni1 O6 H6A . . 111.(3)
H6B O6 H6A . . 111.(3)
H7B O7 H7A . . 110.(3)
H8B O8 H8A . . 111.(3)
H9B O9 H9A . . 111.(3)
H10D O10 H10C . . 110.(3)
C2 N1 C3 . . 113.9(4)
C2 N1 Ni1 . . 105.1(3)
C3 N1 Ni1 . . 114.8(3)
C2 N1 H1 . . 107.6
C3 N1 H1 . . 107.6
Ni1 N1 H1 . . 107.6
C13 N2 C12 . . 107.6(4)
C13 N2 H2 . . 126.2
C12 N2 H2 . . 126.2
C13 N3 C11 . . 105.7(4)
C13 N3 Ni1 . . 127.2(4)
C11 N3 Ni1 . . 126.7(3)
O2 C1 O1 . . 123.9(5)
O2 C1 C2 . . 119.8(4)
O1 C1 C2 . . 116.3(5)
N1 C2 C10 . . 109.9(4)
N1 C2 C1 . . 110.9(4)
C10 C2 C1 . . 110.8(4)
N1 C2 H2A . . 108.4
C10 C2 H2A . . 108.4
C1 C2 H2A . . 108.4
N1 C3 C4 . . 112.8(4)
N1 C3 H3B . . 109.0
C4 C3 H3B . . 109.0
N1 C3 H3A . . 109.0
C4 C3 H3A . . 109.0
H3B C3 H3A . . 107.8
C9 C4 C5 . . 118.5(6)
C9 C4 C3 . . 120.8(5)
C5 C4 C3 . . 120.6(5)
C6 C5 C4 . . 119.2(6)
C6 C5 H5 . . 120.4
C4 C5 H5 . . 120.4
C7 C6 C5 . . 121.5(6)
C7 C6 H6 . . 119.2
C5 C6 H6 . . 119.2
C6 C7 C8 . . 118.7(7)
C6 C7 H7 . . 120.6
C8 C7 H7 . . 120.6
C9 C8 C7 . . 120.8(6)
C9 C8 H8 . . 119.6
C7 C8 H8 . . 119.6
C8 C9 O3 . . 122.3(5)
C8 C9 C4 . . 121.3(5)
O3 C9 C4 . . 116.5(5)
C2 C10 C11 . . 115.6(4)
C2 C10 H10B . . 108.4
C11 C10 H10B . . 108.4
C2 C10 H10A . . 108.4
C11 C10 H10A . . 108.4
H10B C10 H10A . . 107.4
C12 C11 N3 . . 108.7(4)
C12 C11 C10 . . 129.4(5)
N3 C11 C10 . . 121.9(4)
C11 C12 N2 . . 107.0(4)
C11 C12 H12 . . 126.5
N2 C12 H12 . . 126.5
N3 C13 N2 . . 111.0(5)
N3 C13 H13 . . 124.5
N2 C13 H13 . . 124.5
O4 C14 O5 . . 124.7(5)
O4 C14 C15 . . 117.8(4)
O5 C14 C15 . . 117.5(5)
C16 C15 C14 . . 113.4(5)
C16 C15 H15A . . 108.9
C14 C15 H15A . . 108.9
C16 C15 H15B . . 108.9
C14 C15 H15B . . 108.9
H15A C15 H15B . . 107.7
C15 C16 C16 . 2_657 113.4(4)
C15 C16 H16A . . 108.9
C16 C16 H16A 2_657 . 108.9
C15 C16 H16B . . 108.9
C16 C16 H16B 2_657 . 108.9
H16A C16 H16B . . 107.7

loop_
_geom_bond_atom_site_label_1
_geom_bond_atom_site_label_2
_geom_bond_site_symmetry_2
_geom_bond_distance
Ni1 N3 . 2.037(4)
Ni1 N1 . 2.053(4)
Ni1 O4 . 2.053(3)
Ni1 O6 . 2.054(4)
Ni1 O1 . 2.090(4)
Ni1 O3 . 2.130(3)
O1 C1 . 1.280(6)
O2 C1 . 1.242(7)
O3 C9 . 1.380(7)
O3 H3 . 0.852(10)
O4 C14 . 1.239(6)
O5 C14 . 1.278(6)
O6 H6B . 0.855(10)
O6 H6A . 0.853(10)
O7 H7B . 0.856(10)
O7 H7A . 0.858(10)
O8 H8B . 0.863(10)
O8 H8A . 0.864(10)
O9 H9B . 0.863(10)
O9 H9A . 0.862(10)
O10 H10D . 0.868(10)
O10 H10C . 0.861(10)
N1 C2 . 1.475(6)
N1 C3 . 1.505(6)
N1 H1 . 0.91
N2 C13 . 1.334(7)
N2 C12 . 1.366(7)
N2 H2 . 0.86
N3 C13 . 1.325(7)
N3 C11 . 1.388(6)
C1 C2 . 1.531(7)
C2 C10 . 1.526(7)
C2 H2A . 0.98
C3 C4 . 1.508(8)
C3 H3B . 0.97
C3 H3A . 0.97
C4 C9 . 1.393(8)
C4 C5 . 1.406(8)
C5 C6 . 1.397(10)
C5 H5 . 0.93
C6 C7 . 1.372(9)
C6 H6 . 0.93
C7 C8 . 1.394(9)
C7 H7 . 0.93
C8 C9 . 1.365(9)
C8 H8 . 0.93
C10 C11 . 1.527(7)
C10 H10B . 0.97
C10 H10A . 0.97
C11 C12 . 1.347(7)
C12 H12 . 0.93
C13 H13 . 0.93
C14 C15 . 1.522(7)
C15 C16 . 1.505(8)
C15 H15A . 0.97
C15 H15B . 0.97
C16 C16 2_657 1.543(10)
C16 H16A . 0.97
C16 H16B . 0.97
